data_2244178
loop_
_publ_author_name
'Archana, Sreeramapura D.'
'Kiran Kumar, Haruvegowda'
'Shankara Prasad, Holehundi J.'
'Yathirajan, Hemmige S.'
'Parkin, Sean'

_publ_section_title
;
 Synthesis and crystal structures of 1-benzoyl-4-(4-nitrophenyl)piperazine
 and 1-(4-bromobenzoyl)-4-phenylpiperazine at 90K
;
_journal_coeditor_code TX2058
_journal_issue 10
_journal_name_full 'Acta Crystallographica Section E'
_journal_page_first
;
;
_journal_paper_doi 10.1107/S2056989022009008
_journal_volume 78
_journal_year 2022
_chemical_absolute_configuration ad
_chemical_formula_iupac 'C17 H17 N3 O3'
_chemical_formula_moiety 'C17 H17 N3 O3'
_chemical_formula_sum 'C17 H17 N3 O3'
_chemical_formula_weight 311.33
_chemical_name_systematic
;
1-Benzoyl-4-(4-nitrophenyl)piperazine
;
_space_group_crystal_system orthorhombic
_space_group_IT_number 33
_space_group_name_Hall 'P 2c -2n'
_space_group_name_H-M_alt 'P n a 21'
_atom_sites_solution_hydrogens difmap
_atom_sites_solution_primary direct
_atom_sites_solution_secondary difmap
_audit_creation_method 'SHELXL-2019/2 and CIFFIX'
_cell_angle_alpha 90
_cell_angle_beta 90
_cell_angle_gamma 90
_cell_formula_units_Z 8
_cell_length_a 18.7779(4)
_cell_length_b 10.0699(2)
_cell_length_c 15.7288(3)
_cell_measurement_reflns_used 9920
_cell_measurement_temperature 90.0(2)
_cell_measurement_theta_max 74.30
_cell_measurement_theta_min 4.39
_cell_volume 2974.18(10)
_computing_cell_refinement
;
<i>APEX3</i> (Bruker, 2016)
;
_computing_data_collection
;
<i>APEX3</i> (Bruker, 2016)
;
_computing_data_reduction
;
<i>APEX3</i> (Bruker, 2016)
;
_computing_molecular_graphics
;
<i>XP</i> in <i>SHELXTL</i> (Sheldrick, 2008)
;
_computing_publication_material
;
<i>SHELXTL</i> (Sheldrick, 2008) and <i>publCIF</i> (Westrip,
2010)
;
_computing_structure_refinement
;
<i>SHELXL2019/2</i> (Sheldrick, 2015b)
;
_computing_structure_solution
;
<i>SHELXT</i> (Sheldrick, 2015a)
;
_diffrn_ambient_temperature 90.0(2)
_diffrn_detector_area_resol_mean 7.41
_diffrn_measured_fraction_theta_full 0.991
_diffrn_measured_fraction_theta_max 0.988
_diffrn_measurement_device_type 'Bruker D8 Venture dual source'
_diffrn_measurement_method '\f and \w scans'
_diffrn_radiation_type CuK\a
_diffrn_radiation_wavelength 1.54178
_diffrn_reflns_av_R_equivalents 0.0271
_diffrn_reflns_av_unetI/netI 0.0256
_diffrn_reflns_limit_h_max 23
_diffrn_reflns_limit_h_min -23
_diffrn_reflns_limit_k_max 11
_diffrn_reflns_limit_k_min -12
_diffrn_reflns_limit_l_max 19
_diffrn_reflns_limit_l_min -17
_diffrn_reflns_number 24139
_diffrn_reflns_theta_full 67.679
_diffrn_reflns_theta_max 74.456
_diffrn_reflns_theta_min 4.710
_diffrn_source microsource
_exptl_absorpt_coefficient_mu 0.799
_exptl_absorpt_correction_T_max 0.942
_exptl_absorpt_correction_T_min 0.854
_exptl_absorpt_correction_type multi-scan
_exptl_absorpt_process_details
;
(<i>SADABS</i>; Krause et al., 2015)
;
_exptl_crystal_colour orange
_exptl_crystal_density_diffrn 1.391
_exptl_crystal_description 'cut block'
_exptl_crystal_F_000 1312
_exptl_crystal_size_max 0.240
_exptl_crystal_size_mid 0.180
_exptl_crystal_size_min 0.120
_refine_diff_density_max 0.178
_refine_diff_density_min -0.155
_refine_ls_abs_structure_details
;
Flack <i>x</i> determined using 2442 quotients
[(<i>I</i>^+^)-(<i>I</i>^-^)]/[(<i>I</i>^+^)+(<i>I</i>^-^)]
(Parsons <i>et al.</i>,  2013)
;
_refine_ls_abs_structure_Flack 0.01(5)
_refine_ls_extinction_coef 0.0022(4)
_refine_ls_extinction_expression Fc^*^=kFc[1+0.001xFc^2^\l^3^/sin(2\q)]^-1/4^
_refine_ls_extinction_method
;
SHELXL2019/2 (Sheldrick 2015b)
;
_refine_ls_goodness_of_fit_ref 1.042
_refine_ls_hydrogen_treatment constr
_refine_ls_matrix_type full
_refine_ls_number_parameters 416
_refine_ls_number_reflns 5684
_refine_ls_number_restraints 1
_refine_ls_restrained_S_all 1.042
_refine_ls_R_factor_all 0.0286
_refine_ls_R_factor_gt 0.0279
_refine_ls_shift/su_max 0.000
_refine_ls_shift/su_mean 0.000
_refine_ls_structure_factor_coef Fsqd
_refine_ls_weighting_details 'w=1/[\s^2^(Fo^2^)+(0.0371P)^2^+0.6857P] where P=(Fo^2^+2Fc^2^)/3'
_refine_ls_weighting_scheme calc
_refine_ls_wR_factor_gt 0.0742
_refine_ls_wR_factor_ref 0.0748
_reflns_number_gt 5575
_reflns_number_total 5684
_reflns_threshold_expression 'I > 2\s(I)'
_cod_data_source_file tx2058sup1.cif
_cod_data_source_block I
_cod_database_code 2244178
_shelx_space_group_comment
;
The symmetry employed for this shelxl refinement is uniquely defined
by the following loop, which should always be used as a source of
symmetry information in preference to the above space-group names.
They are only intended as comments.
;
_shelx_estimated_absorpt_t_min 0.831
_shelx_estimated_absorpt_t_max 0.910

loop_
_space_group_symop_operation_xyz
'x, y, z'
'-x, -y, z+1/2'
'x+1/2, -y+1/2, z'
'-x+1/2, y+1/2, z+1/2'

loop_
_atom_site_type_symbol
_atom_site_label
_atom_site_fract_x
_atom_site_fract_y
_atom_site_fract_z
_atom_site_U_iso_or_equiv
_atom_site_adp_type
_atom_site_calc_flag
_atom_site_occupancy
_atom_site_disorder_assembly
_atom_site_disorder_group
O O1A 0.49268(7) 0.25685(14) 0.56553(9) 0.0244(3) Uani d 1 . .
O O2A 0.68624(9) 0.60163(17) 1.17477(10) 0.0361(4) Uani d 1 . .
O O3A 0.76060(9) 0.73323(17) 1.11319(11) 0.0414(4) Uani d 1 . .
N N1A 0.55858(8) 0.41895(16) 0.62597(10) 0.0210(3) Uani d 1 . .
N N2A 0.61000(8) 0.49591(17) 0.78914(10) 0.0195(3) Uani d 1 . .
N N3A 0.71215(9) 0.65057(17) 1.11034(11) 0.0261(4) Uani d 1 . .
C C1A 0.62179(10) 0.5034(2) 0.63281(12) 0.0214(4) Uani d 1 . .
H H1AA 0.607617 0.597868 0.628176 0.026 Uiso calc 1 . .
H H1AB 0.654911 0.483266 0.585577 0.026 Uiso calc 1 . .
C C2A 0.65919(10) 0.48038(19) 0.71744(12) 0.0207(4) Uani d 1 . .
H H2AA 0.679576 0.389723 0.718316 0.025 Uiso calc 1 . .
H H2AB 0.698868 0.544445 0.723448 0.025 Uiso calc 1 . .
C C3A 0.55049(10) 0.4032(2) 0.78203(12) 0.0210(4) Uani d 1 . .
H H3AA 0.517626 0.415436 0.830622 0.025 Uiso calc 1 . .
H H3AB 0.568435 0.310825 0.783299 0.025 Uiso calc 1 . .
C C4A 0.51124(10) 0.4282(2) 0.69932(12) 0.0226(4) Uani d 1 . .
H H4AA 0.472393 0.362465 0.693253 0.027 Uiso calc 1 . .
H H4AB 0.489499 0.517774 0.700923 0.027 Uiso calc 1 . .
C C5A 0.63650(10) 0.52962(18) 0.86888(12) 0.0185(4) Uani d 1 . .
C C6A 0.61095(10) 0.4696(2) 0.94373(13) 0.0212(4) Uani d 1 . .
H H6A 0.576303 0.401156 0.939965 0.025 Uiso calc 1 . .
C C7A 0.63554(10) 0.5089(2) 1.02259(13) 0.0224(4) Uani d 1 . .
H H7A 0.618067 0.467679 1.072742 0.027 Uiso calc 1 . .
C C8A 0.68595(10) 0.6092(2) 1.02784(13) 0.0210(4) Uani d 1 . .
C C9A 0.71253(10) 0.67057(19) 0.95518(13) 0.0204(4) Uani d 1 . .
H H9A 0.746997 0.739266 0.959720 0.025 Uiso calc 1 . .
C C10A 0.68827(10) 0.63056(19) 0.87663(12) 0.0196(4) Uani d 1 . .
H H10A 0.706667 0.671542 0.826856 0.024 Uiso calc 1 . .
C C11A 0.54106(10) 0.33847(18) 0.55996(12) 0.0193(4) Uani d 1 . .
C C12A 0.58053(10) 0.35251(18) 0.47737(12) 0.0192(4) Uani d 1 . .
C C13A 0.59294(11) 0.47549(19) 0.43979(13) 0.0217(4) Uani d 1 . .
H H13A 0.580037 0.554491 0.468986 0.026 Uiso calc 1 . .
C C14A 0.62417(11) 0.4834(2) 0.35964(13) 0.0248(4) Uani d 1 . .
H H14A 0.632511 0.567619 0.334269 0.030 Uiso calc 1 . .
C C15A 0.64312(11) 0.3679(2) 0.31679(13) 0.0245(4) Uani d 1 . .
H H15A 0.664928 0.373155 0.262397 0.029 Uiso calc 1 . .
C C16A 0.63020(10) 0.24515(19) 0.35343(12) 0.0235(4) Uani d 1 . .
H H16A 0.643110 0.166306 0.324057 0.028 Uiso calc 1 . .
C C17A 0.59843(10) 0.23706(19) 0.43299(12) 0.0216(4) Uani d 1 . .
H H17A 0.588821 0.152610 0.457348 0.026 Uiso calc 1 . .
O O1B 0.51435(8) 0.27356(15) 0.05162(9) 0.0293(3) Uani d 1 . .
O O2B 0.33405(8) -0.06911(15) 0.67739(9) 0.0282(3) Uani d 1 . .
O O3B 0.26109(8) -0.20433(15) 0.61629(10) 0.0329(4) Uani d 1 . .
N N1B 0.45677(9) 0.11868(16) 0.12905(11) 0.0228(4) Uani d 1 . .
N N2B 0.40172(9) 0.04918(17) 0.29159(10) 0.0217(3) Uani d 1 . .
N N3B 0.30667(8) -0.11612(16) 0.61295(11) 0.0224(3) Uani d 1 . .
C C1B 0.41561(12) -0.0033(2) 0.14059(13) 0.0253(4) Uani d 1 . .
H H1BA 0.448370 -0.078227 0.151953 0.030 Uiso calc 1 . .
H H1BB 0.388941 -0.023286 0.087827 0.030 Uiso calc 1 . .
C C2B 0.36400(11) 0.0112(2) 0.21386(13) 0.0234(4) Uani d 1 . .
H H2BA 0.328046 0.079722 0.199825 0.028 Uiso calc 1 . .
H H2BB 0.338820 -0.073922 0.223114 0.028 Uiso calc 1 . .
C C3B 0.44607(11) 0.1676(2) 0.28017(13) 0.0233(4) Uani d 1 . .
H H3BA 0.473969 0.183527 0.332597 0.028 Uiso calc 1 . .
H H3BB 0.415063 0.245682 0.270653 0.028 Uiso calc 1 . .
C C4B 0.49644(10) 0.1524(2) 0.20567(13) 0.0250(4) Uani d 1 . .
H H4BA 0.522715 0.236492 0.196672 0.030 Uiso calc 1 . .
H H4BB 0.531553 0.081701 0.218093 0.030 Uiso calc 1 . .
C C5B 0.37409(10) 0.01813(18) 0.37065(13) 0.0188(4) Uani d 1 . .
C C6B 0.40552(10) 0.06711(19) 0.44607(13) 0.0217(4) Uani d 1 . .
H H6B 0.442914 0.130351 0.442141 0.026 Uiso calc 1 . .
C C7B 0.38332(10) 0.02550(19) 0.52486(13) 0.0199(4) Uani d 1 . .
H H7B 0.405633 0.058671 0.574731 0.024 Uiso calc 1 . .
C C8B 0.32797(10) -0.0655(2) 0.53103(13) 0.0215(4) Uani d 1 . .
C C9B 0.29260(11) -0.1085(2) 0.45864(14) 0.0291(5) Uani d 1 . .
H H9B 0.252897 -0.166422 0.463589 0.035 Uiso calc 1 . .
C C10B 0.31504(11) -0.0671(2) 0.37969(13) 0.0286(5) Uani d 1 . .
H H10B 0.290331 -0.096502 0.330455 0.034 Uiso calc 1 . .
C C11B 0.46938(10) 0.1852(2) 0.05581(13) 0.0220(4) Uani d 1 . .
C C12B 0.42532(10) 0.15513(18) -0.02141(13) 0.0221(4) Uani d 1 . .
C C13B 0.35132(11) 0.14223(19) -0.01901(14) 0.0256(4) Uani d 1 . .
H H13B 0.327087 0.142772 0.034009 0.031 Uiso calc 1 . .
C C14B 0.31314(12) 0.1286(2) -0.09407(15) 0.0306(5) Uani d 1 . .
H H14B 0.262847 0.118875 -0.091983 0.037 Uiso calc 1 . .
C C15B 0.34732(13) 0.1291(2) -0.17155(15) 0.0322(5) Uani d 1 . .
H H15B 0.320685 0.120065 -0.222572 0.039 Uiso calc 1 . .
C C16B 0.42102(13) 0.1427(2) -0.17482(14) 0.0299(5) Uani d 1 . .
H H16B 0.444836 0.143404 -0.228106 0.036 Uiso calc 1 . .
C C17B 0.45955(11) 0.15539(19) -0.10018(14) 0.0256(4) Uani d 1 . .
H H17B 0.509876 0.164349 -0.102622 0.031 Uiso calc 1 . .

loop_
_atom_site_aniso_label
_atom_site_aniso_U_11
_atom_site_aniso_U_22
_atom_site_aniso_U_33
_atom_site_aniso_U_12
_atom_site_aniso_U_13
_atom_site_aniso_U_23
O1A 0.0266(7) 0.0212(7) 0.0255(7) -0.0069(5) -0.0025(6) -0.0020(6)
O2A 0.0437(9) 0.0473(10) 0.0173(7) -0.0087(7) -0.0004(7) -0.0012(7)
O3A 0.0493(9) 0.0485(10) 0.0263(8) -0.0226(8) -0.0077(8) -0.0045(8)
N1A 0.0202(8) 0.0234(8) 0.0195(8) -0.0048(6) 0.0003(6) -0.0035(7)
N2A 0.0180(7) 0.0237(9) 0.0169(8) -0.0036(6) 0.0013(6) -0.0035(6)
N3A 0.0289(8) 0.0304(9) 0.0189(8) -0.0013(7) -0.0027(7) -0.0021(7)
C1A 0.0228(9) 0.0241(10) 0.0173(10) -0.0060(7) 0.0006(7) -0.0028(7)
C2A 0.0190(9) 0.0244(9) 0.0188(10) -0.0021(7) 0.0013(7) -0.0036(8)
C3A 0.0188(8) 0.0249(10) 0.0194(9) -0.0062(7) 0.0018(7) -0.0022(8)
C4A 0.0193(9) 0.0273(10) 0.0213(10) -0.0036(7) 0.0013(8) -0.0043(8)
C5A 0.0170(8) 0.0199(9) 0.0185(9) 0.0025(7) 0.0000(7) -0.0021(7)
C6A 0.0198(9) 0.0218(9) 0.0219(10) -0.0022(7) 0.0009(8) -0.0001(8)
C7A 0.0235(9) 0.0255(10) 0.0183(9) 0.0000(8) 0.0033(8) 0.0008(8)
C8A 0.0212(9) 0.0243(10) 0.0175(9) 0.0027(7) -0.0005(7) -0.0035(8)
C9A 0.0181(8) 0.0200(9) 0.0232(10) -0.0010(7) -0.0013(8) -0.0019(8)
C10A 0.0194(9) 0.0213(9) 0.0182(9) 0.0004(7) 0.0018(7) 0.0008(7)
C11A 0.0215(9) 0.0170(9) 0.0193(9) 0.0016(7) -0.0053(7) 0.0004(7)
C12A 0.0206(9) 0.0187(9) 0.0183(9) 0.0000(7) -0.0064(7) -0.0027(7)
C13A 0.0262(9) 0.0198(9) 0.0192(9) 0.0008(7) -0.0034(8) -0.0007(7)
C14A 0.0270(10) 0.0231(10) 0.0243(11) -0.0019(8) -0.0061(8) 0.0034(8)
C15A 0.0224(10) 0.0327(11) 0.0185(10) 0.0009(8) -0.0033(7) -0.0007(8)
C16A 0.0233(9) 0.0255(10) 0.0218(11) 0.0043(8) -0.0047(8) -0.0055(8)
C17A 0.0244(9) 0.0188(9) 0.0215(10) 0.0008(7) -0.0058(7) -0.0001(7)
O1B 0.0278(7) 0.0310(8) 0.0290(8) -0.0081(6) 0.0022(6) 0.0076(6)
O2B 0.0288(7) 0.0390(8) 0.0169(7) -0.0015(6) -0.0034(6) -0.0029(6)
O3B 0.0366(8) 0.0368(8) 0.0255(8) -0.0143(7) 0.0050(7) -0.0004(7)
N1B 0.0261(8) 0.0203(8) 0.0221(9) -0.0031(7) 0.0031(6) 0.0008(7)
N2B 0.0228(8) 0.0239(8) 0.0183(8) -0.0061(7) -0.0002(6) -0.0008(6)
N3B 0.0220(7) 0.0263(8) 0.0189(8) 0.0012(6) 0.0009(7) -0.0011(7)
C1B 0.0353(11) 0.0183(9) 0.0224(10) -0.0035(8) 0.0039(8) -0.0009(7)
C2B 0.0285(10) 0.0240(10) 0.0176(10) -0.0089(8) 0.0001(8) -0.0007(8)
C3B 0.0253(9) 0.0245(10) 0.0203(10) -0.0070(8) 0.0000(8) -0.0004(8)
C4B 0.0220(9) 0.0263(10) 0.0266(11) -0.0026(7) -0.0001(8) 0.0035(8)
C5B 0.0186(9) 0.0188(9) 0.0189(9) 0.0028(7) -0.0006(7) -0.0011(7)
C6B 0.0200(8) 0.0214(9) 0.0236(9) -0.0025(7) -0.0005(8) -0.0024(8)
C7B 0.0199(9) 0.0204(10) 0.0194(9) 0.0003(7) -0.0035(7) -0.0041(7)
C8B 0.0209(9) 0.0248(10) 0.0187(9) 0.0004(8) 0.0019(7) -0.0014(8)
C9B 0.0268(10) 0.0377(12) 0.0227(10) -0.0135(9) 0.0010(9) -0.0025(9)
C10B 0.0263(10) 0.0397(12) 0.0197(10) -0.0116(9) -0.0011(8) -0.0035(9)
C11B 0.0206(9) 0.0196(9) 0.0257(10) 0.0019(7) 0.0052(8) 0.0007(8)
C12B 0.0269(10) 0.0136(9) 0.0258(10) 0.0013(7) 0.0041(8) 0.0028(7)
C13B 0.0264(10) 0.0194(10) 0.0311(12) 0.0011(8) 0.0035(8) -0.0021(8)
C14B 0.0300(11) 0.0220(10) 0.0398(12) -0.0012(8) -0.0013(10) -0.0051(9)
C15B 0.0452(13) 0.0194(10) 0.0319(12) 0.0013(9) -0.0079(10) -0.0056(9)
C16B 0.0457(13) 0.0185(10) 0.0256(11) 0.0027(8) 0.0056(9) -0.0001(8)
C17B 0.0299(10) 0.0180(9) 0.0289(11) 0.0043(8) 0.0065(9) 0.0025(8)

loop_
_atom_type_symbol
_atom_type_description
_atom_type_scat_dispersion_real
_atom_type_scat_dispersion_imag
_atom_type_scat_source
C C 0.0181 0.0091 'International Tables Vol C Tables 4.2.6.8 and 6.1.1.4'
H H 0.0000 0.0000 'International Tables Vol C Tables 4.2.6.8 and 6.1.1.4'
N N 0.0311 0.0180 'International Tables Vol C Tables 4.2.6.8 and 6.1.1.4'
O O 0.0492 0.0322 'International Tables Vol C Tables 4.2.6.8 and 6.1.1.4'

loop_
_geom_angle_atom_site_label_1
_geom_angle_atom_site_label_2
_geom_angle_atom_site_label_3
_geom_angle_site_symmetry_1
_geom_angle_site_symmetry_3
_geom_angle
_geom_angle_publ_flag
C11A N1A C4A . . 119.69(15) ?
C11A N1A C1A . . 126.84(16) ?
C4A N1A C1A . . 113.47(15) ?
C5A N2A C3A . . 119.91(16) ?
C5A N2A C2A . . 119.61(16) ?
C3A N2A C2A . . 110.80(15) ?
O2A N3A O3A . . 122.22(18) ?
O2A N3A C8A . . 119.29(16) ?
O3A N3A C8A . . 118.49(17) ?
N1A C1A C2A . . 110.46(16) ?
N1A C1A H1AA . . 109.6 ?
C2A C1A H1AA . . 109.6 ?
N1A C1A H1AB . . 109.6 ?
C2A C1A H1AB . . 109.6 ?
H1AA C1A H1AB . . 108.1 ?
N2A C2A C1A . . 111.44(16) ?
N2A C2A H2AA . . 109.3 ?
C1A C2A H2AA . . 109.3 ?
N2A C2A H2AB . . 109.3 ?
C1A C2A H2AB . . 109.3 ?
H2AA C2A H2AB . . 108.0 ?
N2A C3A C4A . . 109.37(16) ?
N2A C3A H3AA . . 109.8 ?
C4A C3A H3AA . . 109.8 ?
N2A C3A H3AB . . 109.8 ?
C4A C3A H3AB . . 109.8 ?
H3AA C3A H3AB . . 108.2 ?
N1A C4A C3A . . 111.81(15) ?
N1A C4A H4AA . . 109.3 ?
C3A C4A H4AA . . 109.3 ?
N1A C4A H4AB . . 109.3 ?
C3A C4A H4AB . . 109.3 ?
H4AA C4A H4AB . . 107.9 ?
N2A C5A C6A . . 121.83(17) ?
N2A C5A C10A . . 119.99(17) ?
C6A C5A C10A . . 118.13(17) ?
C7A C6A C5A . . 120.95(17) ?
C7A C6A H6A . . 119.5 ?
C5A C6A H6A . . 119.5 ?
C6A C7A C8A . . 119.36(19) ?
C6A C7A H7A . . 120.3 ?
C8A C7A H7A . . 120.3 ?
C7A C8A C9A . . 121.29(19) ?
C7A C8A N3A . . 119.65(18) ?
C9A C8A N3A . . 119.06(17) ?
C10A C9A C8A . . 119.21(17) ?
C10A C9A H9A . . 120.4 ?
C8A C9A H9A . . 120.4 ?
C9A C10A C5A . . 121.06(18) ?
C9A C10A H10A . . 119.5 ?
C5A C10A H10A . . 119.5 ?
O1A C11A N1A . . 121.61(18) ?
O1A C11A C12A . . 119.32(17) ?
N1A C11A C12A . . 119.05(16) ?
C13A C12A C17A . . 119.19(18) ?
C13A C12A C11A . . 122.26(17) ?
C17A C12A C11A . . 118.19(16) ?
C12A C13A C14A . . 120.40(18) ?
C12A C13A H13A . . 119.8 ?
C14A C13A H13A . . 119.8 ?
C15A C14A C13A . . 119.89(19) ?
C15A C14A H14A . . 120.1 ?
C13A C14A H14A . . 120.1 ?
C16A C15A C14A . . 120.00(18) ?
C16A C15A H15A . . 120.0 ?
C14A C15A H15A . . 120.0 ?
C15A C16A C17A . . 120.16(18) ?
C15A C16A H16A . . 119.9 ?
C17A C16A H16A . . 119.9 ?
C16A C17A C12A . . 120.32(18) ?
C16A C17A H17A . . 119.8 ?
C12A C17A H17A . . 119.8 ?
C11B N1B C4B . . 119.94(16) ?
C11B N1B C1B . . 127.86(17) ?
C4B N1B C1B . . 111.31(16) ?
C5B N2B C2B . . 120.68(15) ?
C5B N2B C3B . . 120.49(16) ?
C2B N2B C3B . . 112.64(16) ?
O2B N3B O3B . . 122.08(17) ?
O2B N3B C8B . . 118.93(15) ?
O3B N3B C8B . . 118.99(17) ?
N1B C1B C2B . . 110.61(16) ?
N1B C1B H1BA . . 109.5 ?
C2B C1B H1BA . . 109.5 ?
N1B C1B H1BB . . 109.5 ?
C2B C1B H1BB . . 109.5 ?
H1BA C1B H1BB . . 108.1 ?
N2B C2B C1B . . 110.58(16) ?
N2B C2B H2BA . . 109.5 ?
C1B C2B H2BA . . 109.5 ?
N2B C2B H2BB . . 109.5 ?
C1B C2B H2BB . . 109.5 ?
H2BA C2B H2BB . . 108.1 ?
N2B C3B C4B . . 111.59(17) ?
N2B C3B H3BA . . 109.3 ?
C4B C3B H3BA . . 109.3 ?
N2B C3B H3BB . . 109.3 ?
C4B C3B H3BB . . 109.3 ?
H3BA C3B H3BB . . 108.0 ?
N1B C4B C3B . . 110.14(16) ?
N1B C4B H4BA . . 109.6 ?
C3B C4B H4BA . . 109.6 ?
N1B C4B H4BB . . 109.6 ?
C3B C4B H4BB . . 109.6 ?
H4BA C4B H4BB . . 108.1 ?
N2B C5B C10B . . 121.57(18) ?
N2B C5B C6B . . 121.25(16) ?
C10B C5B C6B . . 117.15(18) ?
C7B C6B C5B . . 121.61(17) ?
C7B C6B H6B . . 119.2 ?
C5B C6B H6B . . 119.2 ?
C6B C7B C8B . . 119.45(18) ?
C6B C7B H7B . . 120.3 ?
C8B C7B H7B . . 120.3 ?
C9B C8B C7B . . 120.44(19) ?
C9B C8B N3B . . 119.34(17) ?
C7B C8B N3B . . 120.22(17) ?
C10B C9B C8B . . 119.97(18) ?
C10B C9B H9B . . 120.0 ?
C8B C9B H9B . . 120.0 ?
C9B C10B C5B . . 121.08(19) ?
C9B C10B H10B . . 119.5 ?
C5B C10B H10B . . 119.5 ?
O1B C11B N1B . . 121.63(19) ?
O1B C11B C12B . . 118.80(18) ?
N1B C11B C12B . . 119.51(17) ?
C17B C12B C13B . . 118.9(2) ?
C17B C12B C11B . . 117.66(17) ?
C13B C12B C11B . . 123.07(18) ?
C14B C13B C12B . . 120.0(2) ?
C14B C13B H13B . . 120.0 ?
C12B C13B H13B . . 120.0 ?
C15B C14B C13B . . 120.76(19) ?
C15B C14B H14B . . 119.6 ?
C13B C14B H14B . . 119.6 ?
C14B C15B C16B . . 119.8(2) ?
C14B C15B H15B . . 120.1 ?
C16B C15B H15B . . 120.1 ?
C17B C16B C15B . . 119.8(2) ?
C17B C16B H16B . . 120.1 ?
C15B C16B H16B . . 120.1 ?
C16B C17B C12B . . 120.77(19) ?
C16B C17B H17B . . 119.6 ?
C12B C17B H17B . . 119.6 ?

loop_
_geom_bond_atom_site_label_1
_geom_bond_atom_site_label_2
_geom_bond_site_symmetry_2
_geom_bond_distance
_geom_bond_publ_flag
O1A C11A . 1.228(2) ?
O2A N3A . 1.228(2) ?
O3A N3A . 1.234(2) ?
N1A C11A . 1.358(2) ?
N1A C4A . 1.459(2) ?
N1A C1A . 1.464(2) ?
N2A C5A . 1.391(2) ?
N2A C3A . 1.460(2) ?
N2A C2A . 1.466(2) ?
N3A C8A . 1.449(3) ?
C1A C2A . 1.523(3) ?
C1A H1AA . 0.9900 ?
C1A H1AB . 0.9900 ?
C2A H2AA . 0.9900 ?
C2A H2AB . 0.9900 ?
C3A C4A . 1.516(3) ?
C3A H3AA . 0.9900 ?
C3A H3AB . 0.9900 ?
C4A H4AA . 0.9900 ?
C4A H4AB . 0.9900 ?
C5A C6A . 1.407(3) ?
C5A C10A . 1.412(3) ?
C6A C7A . 1.381(3) ?
C6A H6A . 0.9500 ?
C7A C8A . 1.386(3) ?
C7A H7A . 0.9500 ?
C8A C9A . 1.392(3) ?
C9A C10A . 1.377(3) ?
C9A H9A . 0.9500 ?
C10A H10A . 0.9500 ?
C11A C12A . 1.502(3) ?
C12A C13A . 1.392(3) ?
C12A C17A . 1.397(3) ?
C13A C14A . 1.393(3) ?
C13A H13A . 0.9500 ?
C14A C15A . 1.391(3) ?
C14A H14A . 0.9500 ?
C15A C16A . 1.385(3) ?
C15A H15A . 0.9500 ?
C16A C17A . 1.389(3) ?
C16A H16A . 0.9500 ?
C17A H17A . 0.9500 ?
O1B C11B . 1.228(2) ?
O2B N3B . 1.231(2) ?
O3B N3B . 1.235(2) ?
N1B C11B . 1.354(3) ?
N1B C4B . 1.457(3) ?
N1B C1B . 1.462(2) ?
N2B C5B . 1.383(3) ?
N2B C2B . 1.464(2) ?
N2B C3B . 1.465(2) ?
N3B C8B . 1.442(3) ?
C1B C2B . 1.513(3) ?
C1B H1BA . 0.9900 ?
C1B H1BB . 0.9900 ?
C2B H2BA . 0.9900 ?
C2B H2BB . 0.9900 ?
C3B C4B . 1.514(3) ?
C3B H3BA . 0.9900 ?
C3B H3BB . 0.9900 ?
C4B H4BA . 0.9900 ?
C4B H4BB . 0.9900 ?
C5B C10B . 1.409(3) ?
C5B C6B . 1.414(3) ?
C6B C7B . 1.373(3) ?
C6B H6B . 0.9500 ?
C7B C8B . 1.389(3) ?
C7B H7B . 0.9500 ?
C8B C9B . 1.388(3) ?
C9B C10B . 1.376(3) ?
C9B H9B . 0.9500 ?
C10B H10B . 0.9500 ?
C11B C12B . 1.500(3) ?
C12B C17B . 1.396(3) ?
C12B C13B . 1.396(3) ?
C13B C14B . 1.388(3) ?
C13B H13B . 0.9500 ?
C14B C15B . 1.377(3) ?
C14B H14B . 0.9500 ?
C15B C16B . 1.392(4) ?
C15B H15B . 0.9500 ?
C16B C17B . 1.385(3) ?
C16B H16B . 0.9500 ?
C17B H17B . 0.9500 ?

loop_
_geom_hbond_atom_site_label_D
_geom_hbond_atom_site_label_H
_geom_hbond_atom_site_label_A
_geom_hbond_site_symmetry_A
_geom_hbond_distance_DH
_geom_hbond_distance_HA
_geom_hbond_distance_DA
_geom_hbond_angle_DHA
_geom_hbond_publ_flag
C6B H6B O1A . 0.95 2.50 3.140(2) 124.5 no
C7B H7B O1A . 0.95 2.58 3.171(2) 120.3 no
C6A H6A O1B 1_556 0.95 2.47 3.173(2) 131.0 no
C7A H7A O1B 1_556 0.95 2.78 3.317(2) 116.8 no

loop_
_geom_torsion_atom_site_label_1
_geom_torsion_atom_site_label_2
_geom_torsion_atom_site_label_3
_geom_torsion_atom_site_label_4
_geom_torsion_site_symmetry_1
_geom_torsion_site_symmetry_2
_geom_torsion_site_symmetry_3
_geom_torsion_site_symmetry_4
_geom_torsion
_geom_torsion_publ_flag
C11A N1A C1A C2A . . . . -129.76(19) ?
C4A N1A C1A C2A . . . . 51.1(2) ?
C5A N2A C2A C1A . . . . -155.27(17) ?
C3A N2A C2A C1A . . . . 58.7(2) ?
N1A C1A C2A N2A . . . . -53.4(2) ?
C5A N2A C3A C4A . . . . 155.04(17) ?
C2A N2A C3A C4A . . . . -59.0(2) ?
C11A N1A C4A C3A . . . . 127.48(18) ?
C1A N1A C4A C3A . . . . -53.3(2) ?
N2A C3A C4A N1A . . . . 56.2(2) ?
C3A N2A C5A C6A . . . . 4.6(3) ?
C2A N2A C5A C6A . . . . -138.34(19) ?
C3A N2A C5A C10A . . . . -172.59(16) ?
C2A N2A C5A C10A . . . . 44.4(3) ?
N2A C5A C6A C7A . . . . -176.91(18) ?
C10A C5A C6A C7A . . . . 0.4(3) ?
C5A C6A C7A C8A . . . . 0.2(3) ?
C6A C7A C8A C9A . . . . -0.3(3) ?
C6A C7A C8A N3A . . . . -179.79(17) ?
O2A N3A C8A C7A . . . . -4.2(3) ?
O3A N3A C8A C7A . . . . 174.95(19) ?
O2A N3A C8A C9A . . . . 176.25(18) ?
O3A N3A C8A C9A . . . . -4.6(3) ?
C7A C8A C9A C10A . . . . -0.1(3) ?
N3A C8A C9A C10A . . . . 179.36(17) ?
C8A C9A C10A C5A . . . . 0.7(3) ?
N2A C5A C10A C9A . . . . 176.52(17) ?
C6A C5A C10A C9A . . . . -0.8(3) ?
C4A N1A C11A O1A . . . . -12.0(3) ?
C1A N1A C11A O1A . . . . 168.91(18) ?
C4A N1A C11A C12A . . . . 166.20(16) ?
C1A N1A C11A C12A . . . . -12.9(3) ?
O1A C11A C12A C13A . . . . 131.5(2) ?
N1A C11A C12A C13A . . . . -46.8(3) ?
O1A C11A C12A C17A . . . . -41.6(2) ?
N1A C11A C12A C17A . . . . 140.11(18) ?
C17A C12A C13A C14A . . . . -1.3(3) ?
C11A C12A C13A C14A . . . . -174.32(17) ?
C12A C13A C14A C15A . . . . 0.0(3) ?
C13A C14A C15A C16A . . . . 0.7(3) ?
C14A C15A C16A C17A . . . . -0.1(3) ?
C15A C16A C17A C12A . . . . -1.2(3) ?
C13A C12A C17A C16A . . . . 1.9(3) ?
C11A C12A C17A C16A . . . . 175.23(16) ?
C11B N1B C1B C2B . . . . -132.2(2) ?
C4B N1B C1B C2B . . . . 58.7(2) ?
C5B N2B C2B C1B . . . . -154.05(17) ?
C3B N2B C2B C1B . . . . 53.5(2) ?
N1B C1B C2B N2B . . . . -55.6(2) ?
C5B N2B C3B C4B . . . . 154.12(18) ?
C2B N2B C3B C4B . . . . -53.3(2) ?
C11B N1B C4B C3B . . . . 132.20(19) ?
C1B N1B C4B C3B . . . . -57.7(2) ?
N2B C3B C4B N1B . . . . 54.6(2) ?
C2B N2B C5B C10B . . . . 9.5(3) ?
C3B N2B C5B C10B . . . . 159.88(19) ?
C2B N2B C5B C6B . . . . -172.66(17) ?
C3B N2B C5B C6B . . . . -22.3(3) ?
N2B C5B C6B C7B . . . . -172.84(18) ?
C10B C5B C6B C7B . . . . 5.0(3) ?
C5B C6B C7B C8B . . . . -0.9(3) ?
C6B C7B C8B C9B . . . . -3.6(3) ?
C6B C7B C8B N3B . . . . 176.42(17) ?
O2B N3B C8B C9B . . . . -173.79(18) ?
O3B N3B C8B C9B . . . . 5.5(3) ?
O2B N3B C8B C7B . . . . 6.2(3) ?
O3B N3B C8B C7B . . . . -174.52(18) ?
C7B C8B C9B C10B . . . . 3.9(3) ?
N3B C8B C9B C10B . . . . -176.2(2) ?
C8B C9B C10B C5B . . . . 0.4(3) ?
N2B C5B C10B C9B . . . . 173.1(2) ?
C6B C5B C10B C9B . . . . -4.8(3) ?
C4B N1B C11B O1B . . . . 0.7(3) ?
C1B N1B C11B O1B . . . . -167.5(2) ?
C4B N1B C11B C12B . . . . -176.48(16) ?
C1B N1B C11B C12B . . . . 15.3(3) ?
O1B C11B C12B C17B . . . . 40.6(3) ?
N1B C11B C12B C17B . . . . -142.11(18) ?
O1B C11B C12B C13B . . . . -131.9(2) ?
N1B C11B C12B C13B . . . . 45.4(3) ?
C17B C12B C13B C14B . . . . 0.6(3) ?
C11B C12B C13B C14B . . . . 173.05(18) ?
C12B C13B C14B C15B . . . . -0.7(3) ?
C13B C14B C15B C16B . . . . 0.3(3) ?
C14B C15B C16B C17B . . . . 0.2(3) ?
C15B C16B C17B C12B . . . . -0.3(3) ?
C13B C12B C17B C16B . . . . -0.2(3) ?
C11B C12B C17B C16B . . . . -172.98(18) ?

_cod_database_fobs_code 2244178
